data_7100278
loop_
_publ_author_name
'Lutz Gade'
'Stephane Bellemin-Laponnaz'
'Carole Foltz'
'Guido Marconi'
'Bjorn Stecker'
'Hubert Wadepohl'

_publ_section_title
;
Exploiting C3-Symmetry in the Dynamic Coordination of
a Chiral Trisoxazoline to Copper(II): Improved Enantioselectivity, and
Catalyst Stability
in Asymmetric Lewis Acid Catalysis
;
_journal_name_full 'Chemical Communications'
_journal_paper_doi 10.1039/b509571a
_journal_year 2005
_chemical_absolute_configuration ad
_chemical_formula_sum 'C27 H44 Cl Cu N3 O10'
_chemical_formula_weight 669.64
_space_group_IT_number 19
_symmetry_cell_setting orthorhombic
_symmetry_Int_Tables_number 19
_symmetry_space_group_name_Hall 'P 2ac 2ab'
_symmetry_space_group_name_H-M 'P 21 21 21'
_cell_angle_alpha 90.00
_cell_angle_beta 90.00
_cell_angle_gamma 90.00
_cell_formula_units_Z 4
_cell_length_a 9.5398(8)
_cell_length_b 11.5517(9)
_cell_length_c 28.674(2)
_cell_measurement_temperature 100(2)
_cell_volume 3159.9(4)
_diffrn_ambient_temperature 100(2)
_exptl_crystal_density_diffrn 1.408
_cod_database_code 7100278

loop_
_symmetry_equiv_pos_as_xyz
'x, y, z'
'-x+1/2, -y, z+1/2'
'-x, y+1/2, -z+1/2'
'x+1/2, -y+1/2, -z'

loop_
_atom_site_label
_atom_site_type_symbol
_atom_site_fract_x
_atom_site_fract_y
_atom_site_fract_z
_atom_site_U_iso_or_equiv
_atom_site_adp_type
_atom_site_occupancy
_atom_site_symmetry_multiplicity
_atom_site_calc_flag
_atom_site_refinement_flags
_atom_site_disorder_assembly
_atom_site_disorder_group
C1 C 0.1637(6) 0.9535(4) 0.71938(15) 0.0258(12) Uani 1 1 d . . .
C2 C 0.0709(6) 1.0391(4) 0.73496(16) 0.0259(12) Uani 1 1 d . . .
C3 C 0.0279(5) 1.0420(4) 0.78042(17) 0.0259(12) Uani 1 1 d . . .
C4 C 0.2896(6) 0.8715(4) 0.65633(14) 0.0265(11) Uani 1 1 d . . .
H4A H 0.2656 0.7916 0.6659 0.032 Uiso 1 1 calc R . .
H4B H 0.3834 0.8907 0.6689 0.032 Uiso 1 1 calc R . .
C5 C 0.2902(7) 0.8808(5) 0.60362(16) 0.0458(15) Uani 1 1 d . . .
H5A H 0.1979 0.8592 0.5915 0.069 Uiso 1 1 calc R . .
H5B H 0.3614 0.8286 0.5908 0.069 Uiso 1 1 calc R . .
H5C H 0.3118 0.9606 0.5945 0.069 Uiso 1 1 calc R . .
C6 C 0.0127(6) 1.1260(5) 0.70036(17) 0.0387(14) Uani 1 1 d . . .
H6A H -0.0833 1.1041 0.6919 0.058 Uiso 1 1 calc R . .
H6B H 0.0714 1.1269 0.6723 0.058 Uiso 1 1 calc R . .
H6C H 0.0122 1.2033 0.7145 0.058 Uiso 1 1 calc R . .
C7 C -0.0753(6) 1.1306(5) 0.79805(19) 0.0423(15) Uani 1 1 d . . .
H7A H -0.1052 1.1098 0.8296 0.063 Uiso 1 1 calc R . .
H7B H -0.1570 1.1327 0.7774 0.063 Uiso 1 1 calc R . .
H7C H -0.0306 1.2070 0.7986 0.063 Uiso 1 1 calc R . .
C8 C 0.4224(5) 0.6924(4) 0.84590(16) 0.0192(11) Uani 1 1 d . . .
C9 C 0.5430(6) 0.6197(4) 0.78618(15) 0.0266(12) Uani 1 1 d . . .
H9A H 0.4944 0.5553 0.7701 0.032 Uiso 1 1 calc R . .
H9B H 0.6441 0.6168 0.7785 0.032 Uiso 1 1 calc R . .
C10 C 0.4796(5) 0.7364(4) 0.77279(16) 0.0206(11) Uani 1 1 d . . .
H10 H 0.4245 0.7285 0.7433 0.025 Uiso 1 1 calc R . .
C11 C 0.5839(6) 0.8359(4) 0.76822(15) 0.0241(12) Uani 1 1 d . . .
H11 H 0.5286 0.9092 0.7656 0.029 Uiso 1 1 calc R . .
C12 C 0.6707(6) 0.8236(4) 0.72306(17) 0.0309(13) Uani 1 1 d . . .
H12A H 0.7244 0.7513 0.7241 0.046 Uiso 1 1 calc R . .
H12B H 0.7353 0.8892 0.7203 0.046 Uiso 1 1 calc R . .
H12C H 0.6076 0.8224 0.6961 0.046 Uiso 1 1 calc R . .
C13 C 0.6789(6) 0.8477(4) 0.81015(17) 0.0332(12) Uani 1 1 d . . .
H13A H 0.6221 0.8609 0.8381 0.050 Uiso 1 1 calc R . .
H13B H 0.7426 0.9132 0.8055 0.050 Uiso 1 1 calc R . .
H13C H 0.7336 0.7765 0.8140 0.050 Uiso 1 1 calc R . .
C14 C 0.2689(5) 0.7806(3) 0.90759(14) 0.0155(9) Uani 1 1 d . . .
C15 C 0.1648(6) 0.9029(4) 0.95699(15) 0.0237(12) Uani 1 1 d . . .
H15A H 0.2233 0.9714 0.9642 0.028 Uiso 1 1 calc R . .
H15B H 0.0921 0.8944 0.9814 0.028 Uiso 1 1 calc R . .
C16 C 0.0979(5) 0.9132(4) 0.90806(15) 0.0186(10) Uani 1 1 d . . .
H16 H 0.1017 0.9955 0.8973 0.022 Uiso 1 1 calc R . .
C17 C -0.0508(5) 0.8682(4) 0.90413(15) 0.0240(10) Uani 1 1 d . . .
H17 H -0.0750 0.8658 0.8702 0.029 Uiso 1 1 calc R . .
C18 C -0.0714(6) 0.7463(4) 0.92344(16) 0.0268(12) Uani 1 1 d . . .
H18A H -0.0003 0.6946 0.9103 0.040 Uiso 1 1 calc R . .
H18B H -0.1650 0.7182 0.9150 0.040 Uiso 1 1 calc R . .
H18C H -0.0622 0.7479 0.9575 0.040 Uiso 1 1 calc R . .
C19 C -0.1512(6) 0.9538(5) 0.92740(17) 0.0305(13) Uani 1 1 d . . .
H19A H -0.1373 0.9520 0.9613 0.046 Uiso 1 1 calc R . .
H19B H -0.2481 0.9323 0.9201 0.046 Uiso 1 1 calc R . .
H19C H -0.1324 1.0321 0.9158 0.046 Uiso 1 1 calc R . .
C20 C 0.3184(5) 0.5717(4) 0.90781(14) 0.0155(10) Uani 1 1 d . . .
C21 C 0.1854(6) 0.4179(4) 0.89162(15) 0.0254(13) Uani 1 1 d . . .
H21A H 0.2125 0.3570 0.8691 0.030 Uiso 1 1 calc R . .
H21B H 0.0827 0.4149 0.8964 0.030 Uiso 1 1 calc R . .
C22 C 0.2635(6) 0.4023(3) 0.93803(14) 0.0215(11) Uani 1 1 d . . .
H22 H 0.3296 0.3356 0.9349 0.026 Uiso 1 1 calc R . .
C23 C 0.1689(6) 0.3809(4) 0.98042(15) 0.0258(11) Uani 1 1 d . . .
H23 H 0.2308 0.3777 1.0085 0.031 Uiso 1 1 calc R . .
C24 C 0.0632(6) 0.4785(5) 0.98827(17) 0.0377(14) Uani 1 1 d . . .
H24A H 0.1130 0.5526 0.9902 0.057 Uiso 1 1 calc R . .
H24B H 0.0122 0.4647 1.0174 0.057 Uiso 1 1 calc R . .
H24C H -0.0032 0.4808 0.9622 0.057 Uiso 1 1 calc R . .
C25 C 0.0986(7) 0.2637(5) 0.9759(2) 0.0479(18) Uani 1 1 d . . .
H25A H 0.0436 0.2477 1.0040 0.072 Uiso 1 1 calc R . .
H25B H 0.1702 0.2036 0.9720 0.072 Uiso 1 1 calc R . .
H25C H 0.0365 0.2639 0.9486 0.072 Uiso 1 1 calc R . .
C26 C 0.3786(5) 0.6909(4) 0.89647(14) 0.0156(10) Uani 1 1 d . . .
C27 C 0.5105(5) 0.7141(4) 0.92690(17) 0.0234(12) Uani 1 1 d . . .
H27A H 0.5802 0.6534 0.9213 0.035 Uiso 1 1 calc R . .
H27B H 0.4840 0.7140 0.9599 0.035 Uiso 1 1 calc R . .
H27C H 0.5504 0.7896 0.9187 0.035 Uiso 1 1 calc R . .
Cl1 Cl 0.43444(16) 1.08111(10) 0.86309(4) 0.0317(3) Uani 1 1 d . . .
Cu1 Cu 0.22621(6) 0.87025(5) 0.812094(17) 0.01725(14) Uani 1 1 d . . .
N1 N 0.3823(4) 0.7591(3) 0.81284(13) 0.0178(8) Uani 1 1 d . . .
N2 N 0.1959(4) 0.8413(3) 0.87962(12) 0.0162(9) Uani 1 1 d . . .
N3 N 0.3475(5) 0.5112(3) 0.94308(12) 0.0228(10) Uani 1 1 d . . .
O1 O 0.2346(3) 0.8799(3) 0.74465(9) 0.0212(7) Uani 1 1 d . . .
O2 O 0.0690(3) 0.9708(3) 0.81289(11) 0.0272(8) Uani 1 1 d . . .
O3 O 0.1876(4) 0.9509(3) 0.67373(10) 0.0313(9) Uani 1 1 d . . .
O4 O 0.5205(4) 0.6143(3) 0.83655(11) 0.0261(8) Uani 1 1 d . . .
O5 O 0.2507(4) 0.7982(2) 0.95348(9) 0.0202(8) Uani 1 1 d . . .
O6 O 0.2283(4) 0.5317(2) 0.87502(9) 0.0253(8) Uani 1 1 d . . .
O7 O 0.3752(4) 1.0367(3) 0.82052(10) 0.0276(8) Uani 1 1 d . . .
O8 O 0.5588(6) 1.1421(5) 0.85190(16) 0.092(2) Uani 1 1 d . . .
O9 O 0.3336(7) 1.1542(4) 0.88407(14) 0.086(2) Uani 1 1 d . . .
O10 O 0.4645(4) 0.9864(3) 0.89443(11) 0.0327(9) Uani 1 1 d . . .

loop_
_atom_site_aniso_label
_atom_site_aniso_U_11
_atom_site_aniso_U_22
_atom_site_aniso_U_33
_atom_site_aniso_U_23
_atom_site_aniso_U_13
_atom_site_aniso_U_12
C1 0.033(3) 0.034(3) 0.011(2) 0.008(2) -0.010(2) -0.019(3)
C2 0.020(3) 0.031(3) 0.027(3) 0.005(2) -0.003(2) -0.003(2)
C3 0.017(3) 0.027(3) 0.034(3) 0.008(2) 0.000(2) -0.006(2)
C4 0.030(3) 0.025(2) 0.025(2) 0.000(2) -0.004(2) -0.003(3)
C5 0.061(4) 0.050(3) 0.027(3) 0.000(3) 0.007(3) 0.010(4)
C6 0.039(4) 0.047(3) 0.030(3) 0.014(3) -0.005(2) 0.008(3)
C7 0.040(4) 0.037(3) 0.051(3) 0.015(3) -0.001(3) 0.019(3)
C8 0.013(3) 0.018(3) 0.026(3) -0.001(2) 0.005(2) -0.002(2)
C9 0.037(3) 0.020(3) 0.023(2) 0.005(2) 0.015(2) 0.006(3)
C10 0.024(3) 0.017(2) 0.021(2) -0.0034(19) 0.010(2) -0.001(2)
C11 0.029(3) 0.024(3) 0.019(2) 0.0041(19) 0.011(2) 0.001(2)
C12 0.029(3) 0.036(3) 0.028(3) 0.003(2) 0.013(2) 0.002(3)
C13 0.030(3) 0.041(3) 0.029(3) 0.004(3) 0.003(2) -0.010(2)
C14 0.014(3) 0.017(2) 0.016(2) 0.0009(17) -0.004(2) -0.011(2)
C15 0.027(3) 0.025(3) 0.019(2) -0.0092(19) 0.004(2) -0.001(2)
C16 0.017(3) 0.017(2) 0.022(2) 0.0042(18) 0.0043(19) 0.005(2)
C17 0.020(3) 0.036(3) 0.016(2) 0.000(2) 0.0028(19) 0.002(3)
C18 0.022(3) 0.036(3) 0.022(3) -0.006(2) 0.005(2) -0.010(3)
C19 0.017(3) 0.044(3) 0.030(3) -0.005(2) 0.007(2) 0.003(3)
C20 0.012(3) 0.016(2) 0.019(2) 0.0017(19) 0.0048(18) 0.000(2)
C21 0.040(4) 0.018(2) 0.018(2) -0.0046(19) 0.008(2) -0.010(2)
C22 0.030(3) 0.012(2) 0.022(2) 0.0001(16) 0.002(2) 0.000(2)
C23 0.036(3) 0.027(3) 0.015(2) 0.006(2) 0.0019(19) -0.010(3)
C24 0.030(4) 0.058(4) 0.025(3) -0.012(3) 0.010(2) -0.003(3)
C25 0.064(5) 0.041(4) 0.038(3) 0.015(3) 0.002(3) -0.028(3)
C26 0.018(3) 0.017(2) 0.013(2) 0.0003(17) -0.0004(19) 0.000(2)
C27 0.018(3) 0.028(3) 0.024(3) 0.007(2) -0.002(2) -0.004(2)
Cl1 0.0504(10) 0.0199(6) 0.0249(6) -0.0018(5) -0.0032(6) -0.0103(6)
Cu1 0.0157(3) 0.0227(3) 0.0133(2) 0.0038(2) 0.0016(2) 0.0006(3)
N1 0.018(2) 0.0200(19) 0.0149(18) -0.0027(17) 0.0039(18) -0.0056(16)
N2 0.015(2) 0.018(2) 0.0155(19) -0.0022(15) 0.0031(15) -0.0054(16)
N3 0.024(3) 0.027(2) 0.018(2) 0.0089(18) 0.0002(17) -0.0022(19)
O1 0.0181(19) 0.0261(17) 0.0195(15) 0.0012(14) -0.0021(13) -0.0011(17)
O2 0.025(2) 0.0312(18) 0.0258(17) 0.0107(16) 0.0024(17) 0.0089(16)
O3 0.039(3) 0.036(2) 0.0183(17) -0.0008(14) -0.0036(15) 0.0071(18)
O4 0.028(2) 0.0223(19) 0.0275(18) 0.0071(14) 0.0066(14) 0.0083(18)
O5 0.022(2) 0.0229(17) 0.0157(15) 0.0008(12) 0.0004(14) 0.0018(15)
O6 0.038(2) 0.0208(16) 0.0175(16) 0.0044(12) -0.0081(16) -0.0092(17)
O7 0.041(2) 0.0234(17) 0.0189(18) 0.0016(14) -0.0038(15) -0.0066(16)
O8 0.091(5) 0.113(5) 0.072(3) 0.048(3) -0.034(3) -0.079(4)
O9 0.173(6) 0.046(3) 0.040(2) -0.014(2) 0.019(3) 0.055(3)
O10 0.040(3) 0.033(2) 0.0251(19) 0.0079(15) -0.0053(17) -0.0088(18)

loop_
_geom_bond_atom_site_label_1
_geom_bond_atom_site_label_2
_geom_bond_distance
_geom_bond_site_symmetry_2
_geom_bond_publ_flag
C1 O1 1.306(6) . ?
C1 O3 1.329(5) . ?
C1 C2 1.400(7) . ?
C2 C3 1.367(7) . ?
C2 C6 1.517(7) . ?
C3 O2 1.302(6) . ?
C3 C7 1.508(7) . ?
C4 O3 1.427(6) . ?
C4 C5 1.515(6) . ?
C8 N1 1.280(6) . ?
C8 O4 1.328(6) . ?
C8 C26 1.509(6) . ?
C9 O4 1.462(5) . ?
C9 C10 1.527(7) . ?
C10 N1 1.499(6) . ?
C10 C11 1.526(7) . ?
C11 C13 1.512(7) . ?
C11 C12 1.544(6) . ?
C14 N2 1.273(6) . ?
C14 O5 1.343(5) . ?
C14 C26 1.506(6) . ?
C15 O5 1.464(5) . ?
C15 C16 1.546(6) . ?
C16 N2 1.493(6) . ?
C16 C17 1.515(7) . ?
C17 C18 1.526(7) . ?
C17 C19 1.530(7) . ?
C20 N3 1.260(5) . ?
C20 O6 1.355(5) . ?
C20 C26 1.527(6) . ?
C21 O6 1.456(5) . ?
C21 C22 1.536(6) . ?
C22 N3 1.499(6) . ?
C22 C23 1.534(6) . ?
C23 C25 1.517(7) . ?
C23 C24 1.529(8) . ?
C26 C27 1.555(7) . ?
Cl1 O9 1.414(5) . ?
Cl1 O8 1.417(5) . ?
Cl1 O7 1.440(3) . ?
Cl1 O10 1.445(4) . ?
Cu1 O2 1.897(3) . ?
Cu1 O1 1.939(3) . ?
Cu1 N1 1.966(4) . ?
Cu1 N2 1.986(3) . ?
Cu1 O7 2.403(3) . ?
